data_3000402
loop_
_publ_author_name
'DAISUKE NISHIO-HAMANE'
'KOICHI MOMMA'
'MASAYUKI OHNISHI'
'SACHIO INABA'

_publ_section_title
;
 Oxyyttrobetafite-(Y), Y2Ti2O6O, a new mineral in a pegmatite from Souri
 Valley, Komono, Mie Prefecture Japan
;
_journal_name_full 'To be published in Journal of Mineralogical and Petrological Sciences'
_chemical_formula_sum
'Dy0.13 Er0.06 Eu0.01 Fe0.05 Gd0.04 Ho0.03 Lu0.01 O7 Sm0.02 Sn0.02 Ta0.09 Tb0.02 Ti1.84 Tm0.05 Y1.57 Yb0.07'
_space_group_name_Hall '-F 4vw 2vw 3'
_space_group_name_H-M_alt 'F d -3 m :2'
_cell_angle_alpha 90
_cell_angle_beta 90
_cell_angle_gamma 90
_cell_length_a 10.11090(10)
_cell_length_b 10.11090(10)
_cell_length_c 10.11090(10)
_cell_measurement_temperature 293(2)
_cell_volume 1033.640(18)
_diffrn_ambient_temperature 293(2)
_diffrn_radiation_type MoK\a
_diffrn_radiation_wavelength 0.71073
_refine_ls_goodness_of_fit_ref 1.268
_refine_ls_R_factor_all 0.0193
_refine_ls_R_factor_gt 0.0182
_refine_ls_wR_factor_gt 0.0497
_refine_ls_wR_factor_ref 0.0501
_cod_database_code 3000402
_cod_hold_until_date 2022-12-15

loop_
_atom_site_label
_atom_site_fract_x
_atom_site_fract_y
_atom_site_fract_z
? ? ? ?
